data_7038234
loop_
_publ_author_name
'Mahmoudi, Ghodrat'
'Bauz\'a, Antonio'
'Frontera, Antonio'

_publ_section_title
;
 Concurrent agostic and tetrel bonding interactions in lead(ii) complexes
 with an isonicotinohydrazide based ligand and several anions.
;
_journal_issue 12
_journal_name_full 'Dalton transactions (Cambridge, England : 2003)'
_journal_page_first 4965
_journal_page_last 4969
_journal_paper_doi 10.1039/c6dt00131a
_journal_volume 45
_journal_year 2016
_chemical_formula_moiety 'C36 H26 Cl2 N8 O2 Pb2, 2(C H4 O)'
_chemical_formula_sum 'C38 H34 Cl2 N8 O4 Pb2'
_chemical_formula_weight 1152.03
_chemical_name_systematic
; 
 ? 
;
_space_group_IT_number 14
_symmetry_cell_setting monoclinic
_symmetry_space_group_name_Hall '-P 2ybc'
_symmetry_space_group_name_H-M 'P 1 21/c 1'
_atom_sites_solution_hydrogens geom
_atom_sites_solution_primary direct
_atom_sites_solution_secondary difmap
_audit_creation_method SHELXL-97
_audit_update_record
;
2015-12-31 deposited with the CCDC.
2016-02-01 downloaded from the CCDC.
;
_cell_angle_alpha 90.00
_cell_angle_beta 103.396(2)
_cell_angle_gamma 90.00
_cell_formula_units_Z 2
_cell_length_a 10.6380(11)
_cell_length_b 19.076(2)
_cell_length_c 9.2825(10)
_cell_measurement_reflns_used 6716
_cell_measurement_temperature 100(2)
_cell_measurement_theta_max 30.615
_cell_measurement_theta_min 2.239
_cell_volume 1832.5(3)
_computing_cell_refinement 'Apex2 v2009.7-0'
_computing_data_collection 'Apex2 v2009.7-0 (Bruker, 2009)'
_computing_data_reduction 'Apex2 v2009.7-0'
_computing_molecular_graphics 'SHELXTL 6.14'
_computing_publication_material 'SHELXTL 6.14'
_computing_structure_refinement 'SHELXTL 6.14'
_computing_structure_solution 'SHELXTL 6.14 (Bruker, 2000-2003; Sheldrick, 2008)'
_diffrn_ambient_temperature 100(2)
_diffrn_measured_fraction_theta_full 0.994
_diffrn_measured_fraction_theta_max 0.924
_diffrn_measurement_device_type 'Bruker AXS SMART APEX CCD diffractometer'
_diffrn_measurement_method '\w scans'
_diffrn_radiation_monochromator graphite
_diffrn_radiation_source 'fine-focus sealed tube'
_diffrn_radiation_type MoK\a
_diffrn_radiation_wavelength 0.71073
_diffrn_reflns_av_R_equivalents 0.0263
_diffrn_reflns_av_sigmaI/netI 0.0326
_diffrn_reflns_limit_h_max 14
_diffrn_reflns_limit_h_min -15
_diffrn_reflns_limit_k_max 27
_diffrn_reflns_limit_k_min -27
_diffrn_reflns_limit_l_max 13
_diffrn_reflns_limit_l_min -12
_diffrn_reflns_number 13654
_diffrn_reflns_theta_full 28.00
_diffrn_reflns_theta_max 31.05
_diffrn_reflns_theta_min 1.97
_diffrn_standards_number 0
_exptl_absorpt_coefficient_mu 9.376
_exptl_absorpt_correction_T_max 0.7462
_exptl_absorpt_correction_T_min 0.4147
_exptl_absorpt_correction_type multi-scan
_exptl_absorpt_process_details 'Apex2  v2009.7-0 (Bruker, 2009)'
_exptl_crystal_colour orange
_exptl_crystal_density_diffrn 2.088
_exptl_crystal_density_method 'not measured'
_exptl_crystal_description block
_exptl_crystal_F_000 1096
_exptl_crystal_recrystallization_method 'Re-crystallisation from solvent: MeOH'
_exptl_crystal_size_max 0.51
_exptl_crystal_size_mid 0.38
_exptl_crystal_size_min 0.32
_refine_diff_density_max 1.444
_refine_diff_density_min -0.872
_refine_diff_density_rms 0.134
_refine_ls_extinction_method none
_refine_ls_goodness_of_fit_ref 1.039
_refine_ls_hydrogen_treatment constr
_refine_ls_matrix_type full
_refine_ls_number_parameters 261
_refine_ls_number_reflns 5424
_refine_ls_number_restraints 8
_refine_ls_restrained_S_all 1.038
_refine_ls_R_factor_all 0.0281
_refine_ls_R_factor_gt 0.0227
_refine_ls_shift/su_max 0.004
_refine_ls_shift/su_mean 0.000
_refine_ls_structure_factor_coef Fsqd
_refine_ls_weighting_details 'calc w=1/[\s^2^(Fo^2^)+(0.0218P)^2^+1.1812P] where P=(Fo^2^+2Fc^2^)/3'
_refine_ls_weighting_scheme calc
_refine_ls_wR_factor_gt 0.0497
_refine_ls_wR_factor_ref 0.0514
_reflns_number_gt 4803
_reflns_number_total 5424
_reflns_threshold_expression I>2\s(I)
_cod_data_source_file c6dt00131a2.cif
_cod_data_source_block 10tjr002_0m
_cod_depositor_comments
;
The following automatic conversions were performed:

'_symmetry_cell_setting' value 'Monoclinic' changed to 'monoclinic'
according to
/usr/data/users/saulius/crontab/automatic-downloads/rss-feeds/RSC/lib/dictionaries/cif_core.dic
dictionary named 'cif_core.dic' version 2.4.2 from 2011-04-26.

Automatic conversion script
Id: cif_fix_values 4268 2015-11-12 08:31:59Z antanas 

 Adding full bibliography for 7038234--7038237.cif.
;
_cod_original_sg_symbol_H-M P21/c
_cod_original_formula_sum 'C38 H34 Cl2 N8 O4 Pb2 '
_cod_database_code 7038234

loop_
_symmetry_equiv_pos_as_xyz
'x, y, z'
'-x, y+1/2, -z+1/2'
'-x, -y, -z'
'x, -y-1/2, z-1/2'

loop_
_atom_site_label
_atom_site_type_symbol
_atom_site_fract_x
_atom_site_fract_y
_atom_site_fract_z
_atom_site_U_iso_or_equiv
_atom_site_adp_type
_atom_site_occupancy
_atom_site_symmetry_multiplicity
_atom_site_calc_flag
_atom_site_refinement_flags
_atom_site_disorder_assembly
_atom_site_disorder_group
C1 C 0.2241(3) 0.67444(15) 0.2348(3) 0.0150(6) Uani 1 1 d . . .
H1 H 0.2496 0.7175 0.2843 0.018 Uiso 1 1 calc R . .
C2 C 0.1480(3) 0.67628(15) 0.0923(4) 0.0185(6) Uani 1 1 d . . .
H2 H 0.1225 0.7197 0.0443 0.022 Uiso 1 1 calc R . .
C3 C 0.1096(3) 0.61312(15) 0.0211(4) 0.0173(6) Uani 1 1 d . . .
H3 H 0.0567 0.6126 -0.0766 0.021 Uiso 1 1 calc R . .
C4 C 0.1495(3) 0.55091(15) 0.0944(3) 0.0146(6) Uani 1 1 d . . .
H4 H 0.1241 0.5073 0.0474 0.018 Uiso 1 1 calc R . .
C5 C 0.2269(3) 0.55272(14) 0.2373(3) 0.0109(5) Uani 1 1 d . . .
C6 C 0.2709(2) 0.48869(14) 0.3240(3) 0.0099(5) Uani 1 1 d . . .
C7 C 0.2382(3) 0.41842(14) 0.2552(3) 0.0098(5) Uani 1 1 d . . .
C8 C 0.1677(3) 0.37059(15) 0.3199(3) 0.0131(5) Uani 1 1 d . . .
H8 H 0.1437 0.3821 0.4094 0.016 Uiso 1 1 calc R . .
C9 C 0.1331(3) 0.30601(15) 0.2521(3) 0.0149(6) Uani 1 1 d . . .
H9 H 0.0854 0.2735 0.2957 0.018 Uiso 1 1 calc R . .
C10 C 0.1678(3) 0.28900(15) 0.1219(3) 0.0149(6) Uani 1 1 d . . .
H10 H 0.1430 0.2451 0.0758 0.018 Uiso 1 1 calc R . .
C11 C 0.2384(3) 0.33583(16) 0.0583(3) 0.0150(5) Uani 1 1 d . . .
H11 H 0.2626 0.3238 -0.0309 0.018 Uiso 1 1 calc R . .
C12 C 0.2741(3) 0.40038(15) 0.1248(3) 0.0131(5) Uani 1 1 d . . .
H12 H 0.3231 0.4323 0.0813 0.016 Uiso 1 1 calc R . .
C13 C 0.4232(3) 0.45553(14) 0.6863(3) 0.0101(5) Uani 1 1 d . . .
C14 C 0.4611(3) 0.39256(14) 0.7812(3) 0.0101(5) Uani 1 1 d . . .
C15 C 0.4248(3) 0.32567(14) 0.7278(3) 0.0128(5) Uani 1 1 d . . .
H15 H 0.3731 0.3193 0.6305 0.015 Uiso 1 1 calc R . .
C16 C 0.4653(3) 0.26871(15) 0.8186(3) 0.0160(6) Uani 1 1 d . . .
H16 H 0.4388 0.2234 0.7810 0.019 Uiso 1 1 calc R . .
C17 C 0.5716(3) 0.33779(16) 1.0069(3) 0.0140(5) Uani 1 1 d . . .
H17 H 0.6242 0.3424 1.1042 0.017 Uiso 1 1 calc R . .
C18 C 0.5332(3) 0.39860(14) 0.9266(3) 0.0123(5) Uani 1 1 d . . .
H18 H 0.5555 0.4434 0.9698 0.015 Uiso 1 1 calc R . .
O2A O 0.1216(9) 0.4855(4) 0.7926(7) 0.076(3) Uani 0.529(7) 1 d PD A 1
H2A H 0.1763 0.5126 0.7702 0.114 Uiso 0.529(7) 1 calc PR A 1
C19A C 0.087(4) 0.437(2) 0.687(4) 0.041(3) Uani 0.529(7) 1 d PDU A 1
H19A H 0.0115 0.4539 0.6135 0.061 Uiso 0.529(7) 1 calc PR A 1
H19B H 0.0651 0.3936 0.7316 0.061 Uiso 0.529(7) 1 calc PR A 1
H19C H 0.1587 0.4288 0.6398 0.061 Uiso 0.529(7) 1 calc PR A 1
O2B O 0.0588(5) 0.3778(3) 0.6633(6) 0.0298(16) Uani 0.471(7) 1 d PD A 2
H2B H -0.0010 0.3750 0.5866 0.045 Uiso 0.471(7) 1 calc PRD A 2
C19B C 0.091(5) 0.446(2) 0.692(4) 0.041(3) Uani 0.471(7) 1 d PD A 2
H19D H 0.0190 0.4705 0.7188 0.061 Uiso 0.471(7) 1 calc PR A 2
H19E H 0.1094 0.4675 0.6030 0.061 Uiso 0.471(7) 1 calc PR A 2
H19F H 0.1678 0.4488 0.7735 0.061 Uiso 0.471(7) 1 calc PR A 2
Cl4 Cl 0.17155(7) 0.63240(4) 0.63302(9) 0.01850(14) Uani 1 1 d . . .
N1 N 0.2636(2) 0.61446(12) 0.3059(3) 0.0123(5) Uani 1 1 d . . .
N2 N 0.3334(2) 0.49821(12) 0.4603(3) 0.0106(4) Uani 1 1 d . . .
N3 N 0.3759(2) 0.43940(12) 0.5438(3) 0.0113(4) Uani 1 1 d . . .
N4 N 0.5393(2) 0.27313(13) 0.9560(3) 0.0155(5) Uani 1 1 d . . .
O1 O 0.4366(2) 0.51601(10) 0.7440(2) 0.0149(4) Uani 1 1 d . . .
Pb1 Pb 0.397255(9) 0.612443(5) 0.565380(11) 0.01078(4) Uani 1 1 d . . .

loop_
_atom_site_aniso_label
_atom_site_aniso_U_11
_atom_site_aniso_U_22
_atom_site_aniso_U_33
_atom_site_aniso_U_23
_atom_site_aniso_U_13
_atom_site_aniso_U_12
C1 0.0163(13) 0.0088(13) 0.0211(15) 0.0017(11) 0.0065(11) 0.0005(10)
C2 0.0199(14) 0.0114(14) 0.0242(16) 0.0053(11) 0.0049(12) 0.0026(11)
C3 0.0162(13) 0.0161(14) 0.0187(15) 0.0023(12) 0.0019(11) 0.0000(11)
C4 0.0144(13) 0.0133(13) 0.0161(14) 0.0006(11) 0.0034(11) 0.0000(10)
C5 0.0124(12) 0.0071(12) 0.0148(13) 0.0000(10) 0.0068(10) 0.0012(9)
C6 0.0101(11) 0.0075(12) 0.0131(13) -0.0010(10) 0.0048(10) -0.0010(9)
C7 0.0109(11) 0.0070(12) 0.0107(13) 0.0002(9) 0.0012(10) 0.0021(9)
C8 0.0171(13) 0.0111(12) 0.0119(13) -0.0009(10) 0.0047(11) 0.0008(10)
C9 0.0173(13) 0.0097(13) 0.0168(14) 0.0023(10) 0.0022(11) -0.0019(10)
C10 0.0169(13) 0.0089(12) 0.0168(14) -0.0027(10) -0.0004(11) 0.0026(10)
C11 0.0142(12) 0.0178(14) 0.0130(13) -0.0032(11) 0.0031(10) 0.0025(11)
C12 0.0134(12) 0.0143(14) 0.0119(13) -0.0003(10) 0.0037(10) -0.0007(10)
C13 0.0113(12) 0.0086(12) 0.0117(13) -0.0004(10) 0.0051(10) -0.0024(9)
C14 0.0106(11) 0.0105(12) 0.0100(13) 0.0006(10) 0.0042(10) 0.0007(9)
C15 0.0143(12) 0.0108(13) 0.0125(13) -0.0008(10) 0.0018(10) 0.0018(10)
C16 0.0150(13) 0.0110(13) 0.0207(15) 0.0001(11) 0.0013(11) -0.0003(10)
C17 0.0155(13) 0.0167(14) 0.0096(13) -0.0005(11) 0.0023(10) 0.0012(11)
C18 0.0139(12) 0.0125(13) 0.0111(13) -0.0016(10) 0.0042(10) -0.0004(10)
O2A 0.152(8) 0.050(4) 0.040(4) -0.025(3) 0.052(4) -0.064(5)
C19A 0.028(3) 0.065(8) 0.031(3) -0.018(4) 0.0118(19) 0.003(5)
O2B 0.026(3) 0.029(3) 0.031(3) 0.005(2) 0.000(2) -0.002(2)
C19B 0.028(3) 0.065(8) 0.031(3) -0.018(4) 0.0118(19) 0.003(5)
Cl4 0.0162(3) 0.0207(3) 0.0201(4) -0.0025(3) 0.0074(3) 0.0018(3)
N1 0.0132(11) 0.0111(11) 0.0137(12) 0.0024(9) 0.0048(9) 0.0014(9)
N2 0.0125(10) 0.0062(10) 0.0141(11) 0.0005(8) 0.0047(9) 0.0005(8)
N3 0.0140(11) 0.0074(10) 0.0126(12) 0.0008(8) 0.0033(9) 0.0005(8)
N4 0.0163(11) 0.0139(12) 0.0153(12) 0.0015(9) 0.0016(10) 0.0012(9)
O1 0.0219(10) 0.0079(9) 0.0136(10) -0.0020(7) 0.0016(8) 0.0004(8)
Pb1 0.01307(5) 0.00618(5) 0.01295(6) -0.00183(4) 0.00273(4) -0.00083(4)

loop_
_atom_type_symbol
_atom_type_description
_atom_type_scat_dispersion_real
_atom_type_scat_dispersion_imag
_atom_type_scat_source
C C 0.0033 0.0016 'International Tables Vol C Tables 4.2.6.8 and 6.1.1.4'
H H 0.0000 0.0000 'International Tables Vol C Tables 4.2.6.8 and 6.1.1.4'
N N 0.0061 0.0033 'International Tables Vol C Tables 4.2.6.8 and 6.1.1.4'
O O 0.0106 0.0060 'International Tables Vol C Tables 4.2.6.8 and 6.1.1.4'
Cl Cl 0.1484 0.1585 'International Tables Vol C Tables 4.2.6.8 and 6.1.1.4'
Pb Pb -3.3944 10.1111 'International Tables Vol C Tables 4.2.6.8 and 6.1.1.4'

loop_
_geom_angle_atom_site_label_1
_geom_angle_atom_site_label_2
_geom_angle_atom_site_label_3
_geom_angle
N1 C1 C2 122.7(3)
N1 C1 H1 118.6
C2 C1 H1 118.6
C1 C2 C3 118.4(3)
C1 C2 H2 120.8
C3 C2 H2 120.8
C4 C3 C2 119.1(3)
C4 C3 H3 120.5
C2 C3 H3 120.5
C3 C4 C5 119.6(3)
C3 C4 H4 120.2
C5 C4 H4 120.2
N1 C5 C4 120.9(3)
N1 C5 C6 116.3(2)
C4 C5 C6 122.8(2)
N2 C6 C5 116.2(2)
N2 C6 C7 124.0(2)
C5 C6 C7 119.8(2)
C12 C7 C8 119.5(3)
C12 C7 C6 120.7(2)
C8 C7 C6 119.8(2)
C9 C8 C7 119.6(3)
C9 C8 H8 120.2
C7 C8 H8 120.2
C10 C9 C8 120.4(3)
C10 C9 H9 119.8
C8 C9 H9 119.8
C9 C10 C11 120.2(3)
C9 C10 H10 119.9
C11 C10 H10 119.9
C10 C11 C12 120.1(3)
C10 C11 H11 119.9
C12 C11 H11 119.9
C11 C12 C7 120.2(3)
C11 C12 H12 119.9
C7 C12 H12 119.9
O1 C13 N3 127.4(3)
O1 C13 C14 119.8(2)
N3 C13 C14 112.8(2)
C15 C14 C18 117.8(3)
C15 C14 C13 121.0(2)
C18 C14 C13 121.3(2)
C16 C15 C14 118.8(3)
C16 C15 H15 120.6
C14 C15 H15 120.6
N4 C16 C15 124.3(3)
N4 C16 H16 117.8
C15 C16 H16 117.8
N4 C17 C18 124.2(3)
N4 C17 H17 117.9
C18 C17 H17 117.9
C17 C18 C14 118.6(3)
C17 C18 H18 120.7
C14 C18 H18 120.7
C19B O2B H2B 109.5
O2B C19B H19D 109.5
O2B C19B H19E 109.5
H19D C19B H19E 109.5
O2B C19B H19F 109.5
H19D C19B H19F 109.5
H19E C19B H19F 109.5
C1 N1 C5 119.2(3)
C1 N1 Pb1 122.14(19)
C5 N1 Pb1 118.58(18)
C6 N2 N3 117.5(2)
C6 N2 Pb1 123.47(18)
N3 N2 Pb1 118.75(16)
C13 N3 N2 111.6(2)
C17 N4 C16 116.2(2)
C13 O1 Pb1 114.44(17)
N2 Pb1 O1 65.43(7)
N2 Pb1 N1 65.24(8)
O1 Pb1 N1 129.42(7)
N2 Pb1 Cl4 92.29(6)
O1 Pb1 Cl4 88.26(5)
N1 Pb1 Cl4 83.19(6)

loop_
_geom_bond_atom_site_label_1
_geom_bond_atom_site_label_2
_geom_bond_distance
C1 N1 1.339(3)
C1 C2 1.382(4)
C1 H1 0.9500
C2 C3 1.389(4)
C2 H2 0.9500
C3 C4 1.385(4)
C3 H3 0.9500
C4 C5 1.390(4)
C4 H4 0.9500
C5 N1 1.353(3)
C5 C6 1.478(4)
C6 N2 1.298(3)
C6 C7 1.491(4)
C7 C12 1.394(4)
C7 C8 1.401(4)
C8 C9 1.393(4)
C8 H8 0.9500
C9 C10 1.382(4)
C9 H9 0.9500
C10 C11 1.385(4)
C10 H10 0.9500
C11 C12 1.390(4)
C11 H11 0.9500
C12 H12 0.9500
C13 O1 1.266(3)
C13 N3 1.338(3)
C13 C14 1.489(4)
C14 C15 1.391(4)
C14 C18 1.394(4)
C15 C16 1.382(4)
C15 H15 0.9500
C16 N4 1.338(4)
C16 H16 0.9500
C17 N4 1.337(4)
C17 C18 1.388(4)
C17 H17 0.9500
C18 H18 0.9500
O2A C19A 1.33(4)
O2A H2A 0.8400
C19A H19A 0.9800
C19A H19B 0.9800
C19A H19C 0.9800
O2B C19B 1.35(4)
O2B H2B 0.8400
C19B H19D 0.9800
C19B H19E 0.9800
C19B H19F 0.9800
Cl4 Pb1 2.6462(8)
N1 Pb1 2.497(2)
N2 N3 1.379(3)
N2 Pb1 2.419(2)
O1 Pb1 2.447(2)

loop_
_geom_torsion_atom_site_label_1
_geom_torsion_atom_site_label_2
_geom_torsion_atom_site_label_3
_geom_torsion_atom_site_label_4
_geom_torsion
N1 C1 C2 C3 0.9(5)
C1 C2 C3 C4 -0.5(5)
C2 C3 C4 C5 0.0(5)
C3 C4 C5 N1 0.2(4)
C3 C4 C5 C6 178.5(3)
N1 C5 C6 N2 4.0(4)
C4 C5 C6 N2 -174.3(3)
N1 C5 C6 C7 -178.1(2)
C4 C5 C6 C7 3.5(4)
N2 C6 C7 C12 -125.4(3)
C5 C6 C7 C12 57.0(3)
N2 C6 C7 C8 56.3(4)
C5 C6 C7 C8 -121.4(3)
C12 C7 C8 C9 -0.8(4)
C6 C7 C8 C9 177.5(2)
C7 C8 C9 C10 0.0(4)
C8 C9 C10 C11 0.7(4)
C9 C10 C11 C12 -0.4(4)
C10 C11 C12 C7 -0.4(4)
C8 C7 C12 C11 1.0(4)
C6 C7 C12 C11 -177.3(2)
O1 C13 C14 C15 167.3(3)
N3 C13 C14 C15 -12.1(4)
O1 C13 C14 C18 -12.2(4)
N3 C13 C14 C18 168.3(3)
C18 C14 C15 C16 -2.2(4)
C13 C14 C15 C16 178.2(3)
C14 C15 C16 N4 -0.8(5)
N4 C17 C18 C14 -3.0(4)
C15 C14 C18 C17 3.9(4)
C13 C14 C18 C17 -176.5(3)
C2 C1 N1 C5 -0.7(4)
C2 C1 N1 Pb1 -178.7(2)
C4 C5 N1 C1 0.2(4)
C6 C5 N1 C1 -178.2(2)
C4 C5 N1 Pb1 178.2(2)
C6 C5 N1 Pb1 -0.2(3)
C5 C6 N2 N3 -179.8(2)
C7 C6 N2 N3 2.5(4)
C5 C6 N2 Pb1 -6.3(3)
C7 C6 N2 Pb1 175.99(18)
O1 C13 N3 N2 -3.6(4)
C14 C13 N3 N2 175.8(2)
C6 N2 N3 C13 -171.6(2)
Pb1 N2 N3 C13 14.5(3)
C18 C17 N4 C16 0.0(4)
C15 C16 N4 C17 1.9(4)
N3 C13 O1 Pb1 -8.7(4)
C14 C13 O1 Pb1 171.93(18)
C6 N2 Pb1 O1 172.9(2)
N3 N2 Pb1 O1 -13.60(17)
C6 N2 Pb1 N1 4.5(2)
N3 N2 Pb1 N1 177.9(2)
C6 N2 Pb1 Cl4 85.9(2)
N3 N2 Pb1 Cl4 -100.63(18)
C13 O1 Pb1 N2 10.95(18)
C13 O1 Pb1 N1 24.6(2)
C13 O1 Pb1 Cl4 104.27(18)
C1 N1 Pb1 N2 176.1(2)
C5 N1 Pb1 N2 -1.91(19)
C1 N1 Pb1 O1 162.4(2)
C5 N1 Pb1 O1 -15.5(2)
C1 N1 Pb1 Cl4 80.4(2)
C5 N1 Pb1 Cl4 -97.6(2)
